data_2241144
loop_
_publ_author_name
'Park, Hyunjin'
'Kim, Jineun'
'Kang, Gihaeng'
'Kim, Tae Ho'

_publ_section_title
;
 Crystal structure of mandipropamid
;
_journal_coeditor_code TK5382
_journal_issue 10
_journal_name_full 'Acta Crystallographica Section E'
_journal_page_first o727
_journal_page_last o728
_journal_paper_doi 10.1107/S2056989015016643
_journal_volume 71
_journal_year 2015
_chemical_formula_iupac 'C23 H22 Cl N O4'
_chemical_formula_moiety 'C23 H22 Cl N O4'
_chemical_formula_sum 'C23 H22 Cl N O4'
_chemical_formula_weight 411.86
_chemical_name_common mandipropamid
_chemical_name_systematic
(<i>RS</i>)-2-(4-Chlorophenyl)-<i>N</i>-{2-[3-methoxy-4-(prop-2-yn-1-yloxy)phenyl]ethyl}-2-(prop-2-ynyloxy)acetamide
_space_group_crystal_system monoclinic
_space_group_IT_number 14
_space_group_name_Hall '-P 2ybc'
_space_group_name_H-M_alt 'P 1 21/c 1'
_symmetry_space_group_name_Hall '-P 2ybc'
_symmetry_space_group_name_H-M 'P 1 21/c 1'
_atom_sites_solution_hydrogens geom
_audit_creation_method SHELXL-2013
_cell_angle_alpha 90
_cell_angle_beta 91.013(3)
_cell_angle_gamma 90
_cell_formula_units_Z 4
_cell_length_a 26.3733(17)
_cell_length_b 9.4740(6)
_cell_length_c 8.4882(5)
_cell_measurement_reflns_used 9957
_cell_measurement_temperature 173(2)
_cell_measurement_theta_max 26.32
_cell_measurement_theta_min 2.32
_cell_volume 2120.5(2)
_computing_cell_refinement
;
SAINT (Bruker, 2013)
;
_computing_data_collection
;
APEX2 (Bruker, 2013)
;
_computing_data_reduction
;
SAINT (Bruker, 2013)
;
_computing_molecular_graphics
;
DIAMOND (Brandenburg, 2010)
;
_computing_publication_material
;
SHELXTL (Sheldrick, 2008)
;
_computing_structure_refinement
;
SHELXL2013 (Sheldrick, 2015)
;
_computing_structure_solution
;
SHELXS97 (Sheldrick, 2008)
;
_diffrn_ambient_temperature 173(2)
_diffrn_measured_fraction_theta_full 0.999
_diffrn_measured_fraction_theta_max 0.995
_diffrn_measurement_device_type 'Bruker APEXII CCD'
_diffrn_measurement_method '\f and \w scans'
_diffrn_radiation_type MoK\a
_diffrn_radiation_wavelength 0.71073
_diffrn_reflns_av_R_equivalents 0.0386
_diffrn_reflns_limit_h_max 34
_diffrn_reflns_limit_h_min -33
_diffrn_reflns_limit_k_max 12
_diffrn_reflns_limit_k_min -12
_diffrn_reflns_limit_l_max 10
_diffrn_reflns_limit_l_min -11
_diffrn_reflns_number 36727
_diffrn_reflns_theta_full 25.242
_diffrn_reflns_theta_max 27.566
_diffrn_reflns_theta_min 2.284
_exptl_absorpt_coefficient_mu 0.209
_exptl_absorpt_correction_T_max 0.7456
_exptl_absorpt_correction_T_min 0.7219
_exptl_absorpt_correction_type multi-scan
_exptl_absorpt_process_details
;
(SADABS; Bruker, 2013)
;
_exptl_crystal_colour colourless
_exptl_crystal_density_diffrn 1.290
_exptl_crystal_description plate
_exptl_crystal_F_000 864
_exptl_crystal_size_max 0.220
_exptl_crystal_size_mid 0.150
_exptl_crystal_size_min 0.100
_refine_diff_density_max 0.824
_refine_diff_density_min -0.287
_refine_ls_extinction_method none
_refine_ls_goodness_of_fit_ref 1.041
_refine_ls_hydrogen_treatment constr
_refine_ls_matrix_type full
_refine_ls_number_parameters 263
_refine_ls_number_reflns 4885
_refine_ls_number_restraints 0
_refine_ls_restrained_S_all 1.041
_refine_ls_R_factor_all 0.0721
_refine_ls_R_factor_gt 0.0519
_refine_ls_shift/su_max 0.001
_refine_ls_shift/su_mean 0.000
_refine_ls_structure_factor_coef Fsqd
_refine_ls_weighting_details 'w=1/[\s^2^(Fo^2^)+(0.0444P)^2^+1.6770P] where P=(Fo^2^+2Fc^2^)/3'
_refine_ls_weighting_scheme calc
_refine_ls_wR_factor_gt 0.1214
_refine_ls_wR_factor_ref 0.1307
_reflns_number_gt 3686
_reflns_number_total 4885
_reflns_threshold_expression 'I > 2\s(I)'
_cod_data_source_file tk5382sup1.cif
_cod_data_source_block I
_cod_database_code 2241144
_shelx_space_group_comment
;
The symmetry employed for this shelxl refinement is uniquely defined
by the following loop, which should always be used as a source of
symmetry information in preference to the above space-group names.
They are only intended as comments.
;
_shelx_estimated_absorpt_t_min 0.956
_shelx_estimated_absorpt_t_max 0.979
_shelxl_version_number 2.013

loop_
_space_group_symop_operation_xyz
'x, y, z'
'-x, y+1/2, -z+1/2'
'-x, -y, -z'
'x, -y-1/2, z-1/2'

loop_
_atom_site_type_symbol
_atom_site_label
_atom_site_fract_x
_atom_site_fract_y
_atom_site_fract_z
_atom_site_U_iso_or_equiv
_atom_site_adp_type
_atom_site_calc_flag
_atom_site_occupancy
Cl Cl1 0.45595(2) 0.22978(7) 0.12537(9) 0.0543(2) Uani d 1
O O1 0.67498(6) 0.42193(16) -0.19373(17) 0.0376(4) Uani d 1
O O2 0.70934(5) 0.38856(15) 0.20630(16) 0.0332(3) Uani d 1
O O3 0.86165(6) -0.36494(16) 0.1328(2) 0.0442(4) Uani d 1
O O4 0.93566(5) -0.26941(15) 0.30322(18) 0.0383(4) Uani d 1
N N1 0.72949(6) 0.25526(19) -0.0044(2) 0.0341(4) Uani d 1
H H1N 0.7239 0.2407 -0.1056 0.041 Uiso calc 1
C C1 0.51676(8) 0.2878(2) 0.0816(3) 0.0355(5) Uani d 1
C C2 0.53176(8) 0.4194(2) 0.1302(3) 0.0375(5) Uani d 1
H H2 0.5094 0.4775 0.1883 0.045 Uiso calc 1
C C3 0.57995(8) 0.4671(2) 0.0936(2) 0.0341(5) Uani d 1
H H3 0.5908 0.5576 0.1286 0.041 Uiso calc 1
C C4 0.61212(7) 0.3842(2) 0.0069(2) 0.0298(4) Uani d 1
C C5 0.59606(8) 0.2516(2) -0.0420(3) 0.0375(5) Uani d 1
H H5 0.6179 0.1942 -0.1025 0.045 Uiso calc 1
C C6 0.54833(9) 0.2019(2) -0.0035(3) 0.0404(5) Uani d 1
H H6 0.5376 0.1103 -0.0352 0.048 Uiso calc 1
C C7 0.66491(7) 0.4385(2) -0.0328(2) 0.0315(4) Uani d 1
H H7 0.6672 0.5409 -0.0051 0.038 Uiso calc 1
C C8 0.64981(9) 0.5251(2) -0.2903(3) 0.0417(5) Uani d 1
H H8A 0.6130 0.5220 -0.2700 0.050 Uiso calc 1
H H8B 0.6547 0.5010 -0.4025 0.050 Uiso calc 1
C C9 0.66839(9) 0.6681(3) -0.2614(3) 0.0446(6) Uani d 1
C C10 0.68291(11) 0.7840(3) -0.2365(3) 0.0575(7) Uani d 1
H H10 0.6946 0.8773 -0.2164 0.069 Uiso calc 1
C C11 0.70398(7) 0.3566(2) 0.0662(2) 0.0291(4) Uani d 1
C C12 0.76667(8) 0.1662(3) 0.0785(3) 0.0380(5) Uani d 1
H H12A 0.7492 0.0829 0.1222 0.046 Uiso calc 1
H H12B 0.7817 0.2200 0.1678 0.046 Uiso calc 1
C C13 0.80847(8) 0.1170(3) -0.0268(3) 0.0387(5) Uani d 1
H H13A 0.7936 0.0687 -0.1202 0.046 Uiso calc 1
H H13B 0.8280 0.1994 -0.0639 0.046 Uiso calc 1
C C14 0.84327(8) 0.0174(2) 0.0610(2) 0.0346(5) Uani d 1
C C15 0.83530(8) -0.1280(2) 0.0534(3) 0.0355(5) Uani d 1
H H15 0.8081 -0.1637 -0.0096 0.043 Uiso calc 1
C C16 0.86616(8) -0.2208(2) 0.1356(3) 0.0343(5) Uani d 1
C C17 0.90637(7) -0.1685(2) 0.2301(2) 0.0329(5) Uani d 1
C C18 0.91396(8) -0.0250(2) 0.2401(3) 0.0376(5) Uani d 1
H H18 0.9407 0.0113 0.3046 0.045 Uiso calc 1
C C19 0.88242(8) 0.0672(2) 0.1556(3) 0.0389(5) Uani d 1
H H19 0.8880 0.1661 0.1633 0.047 Uiso calc 1
C C20 0.81997(9) -0.4224(3) 0.0456(3) 0.0503(6) Uani d 1
H H20A 0.7882 -0.3864 0.0881 0.075 Uiso calc 1
H H20B 0.8206 -0.5256 0.0538 0.075 Uiso calc 1
H H20C 0.8225 -0.3948 -0.0653 0.075 Uiso calc 1
C C21 0.97493(9) -0.2226(3) 0.4095(3) 0.0428(5) Uani d 1
H H21A 0.9884 -0.3049 0.4687 0.051 Uiso calc 1
H H21B 0.9603 -0.1563 0.4864 0.051 Uiso calc 1
C C22 1.01689(8) -0.1525(2) 0.3292(3) 0.0417(5) Uani d 1
C C23 1.05017(10) -0.0922(3) 0.2672(4) 0.0542(7) Uani d 1
H H23 1.0770 -0.0435 0.2173 0.065 Uiso calc 1

loop_
_atom_site_aniso_label
_atom_site_aniso_U_11
_atom_site_aniso_U_22
_atom_site_aniso_U_33
_atom_site_aniso_U_12
_atom_site_aniso_U_13
_atom_site_aniso_U_23
Cl1 0.0349(3) 0.0530(4) 0.0753(5) -0.0051(3) 0.0082(3) 0.0229(3)
O1 0.0426(9) 0.0383(8) 0.0318(8) 0.0099(7) 0.0019(6) 0.0045(6)
O2 0.0363(8) 0.0359(8) 0.0272(8) 0.0032(6) -0.0033(6) -0.0002(6)
O3 0.0406(9) 0.0346(8) 0.0572(10) -0.0052(7) -0.0040(8) -0.0044(7)
O4 0.0323(8) 0.0362(8) 0.0462(9) 0.0008(6) -0.0047(7) 0.0013(7)
N1 0.0321(9) 0.0464(10) 0.0238(9) 0.0094(8) -0.0022(7) 0.0002(8)
C1 0.0289(10) 0.0399(12) 0.0376(12) -0.0010(9) -0.0011(9) 0.0130(10)
C2 0.0335(11) 0.0385(12) 0.0406(12) 0.0072(9) 0.0060(9) 0.0049(10)
C3 0.0329(11) 0.0322(11) 0.0370(12) 0.0015(9) -0.0007(9) 0.0025(9)
C4 0.0278(10) 0.0342(10) 0.0272(10) 0.0023(8) -0.0040(8) 0.0065(8)
C5 0.0370(12) 0.0410(12) 0.0347(12) 0.0057(9) 0.0025(9) -0.0018(9)
C6 0.0408(12) 0.0361(12) 0.0440(13) -0.0038(10) -0.0043(10) 0.0021(10)
C7 0.0285(10) 0.0390(11) 0.0270(10) 0.0053(8) -0.0022(8) -0.0002(9)
C8 0.0417(12) 0.0439(13) 0.0394(13) 0.0066(10) -0.0042(10) 0.0133(10)
C9 0.0429(13) 0.0469(14) 0.0439(14) 0.0045(11) -0.0002(10) 0.0175(11)
C10 0.0650(18) 0.0500(16) 0.0574(17) -0.0014(13) -0.0046(14) 0.0125(13)
C11 0.0238(9) 0.0344(11) 0.0290(11) -0.0015(8) 0.0015(8) 0.0046(8)
C12 0.0341(11) 0.0478(13) 0.0321(12) 0.0116(10) 0.0027(9) 0.0022(10)
C13 0.0334(11) 0.0467(13) 0.0362(12) 0.0098(10) 0.0053(9) 0.0029(10)
C14 0.0282(10) 0.0419(12) 0.0339(11) 0.0056(9) 0.0063(8) -0.0003(9)
C15 0.0260(10) 0.0448(12) 0.0355(12) 0.0007(9) 0.0004(9) -0.0061(10)
C16 0.0300(10) 0.0342(11) 0.0389(12) -0.0003(9) 0.0049(9) -0.0039(9)
C17 0.0262(10) 0.0369(11) 0.0356(11) 0.0040(8) 0.0036(8) -0.0006(9)
C18 0.0273(10) 0.0384(11) 0.0471(13) -0.0005(9) -0.0014(9) -0.0071(10)
C19 0.0295(11) 0.0331(11) 0.0541(14) 0.0025(9) 0.0034(10) -0.0022(10)
C20 0.0419(13) 0.0477(14) 0.0611(16) -0.0150(11) 0.0014(12) -0.0080(12)
C21 0.0380(12) 0.0478(13) 0.0426(13) 0.0008(10) -0.0064(10) 0.0044(11)
C22 0.0317(11) 0.0387(12) 0.0542(14) 0.0063(10) -0.0086(10) 0.0004(11)
C23 0.0346(13) 0.0445(14) 0.083(2) 0.0032(11) -0.0008(13) 0.0063(14)

loop_
_atom_type_symbol
_atom_type_description
_atom_type_scat_dispersion_real
_atom_type_scat_dispersion_imag
_atom_type_scat_source
C C 0.0033 0.0016 'International Tables Vol C Tables 4.2.6.8 and 6.1.1.4'
H H 0.0000 0.0000 'International Tables Vol C Tables 4.2.6.8 and 6.1.1.4'
N N 0.0061 0.0033 'International Tables Vol C Tables 4.2.6.8 and 6.1.1.4'
O O 0.0106 0.0060 'International Tables Vol C Tables 4.2.6.8 and 6.1.1.4'
Cl Cl 0.1484 0.1585 'International Tables Vol C Tables 4.2.6.8 and 6.1.1.4'

loop_
_geom_angle_atom_site_label_1
_geom_angle_atom_site_label_2
_geom_angle_atom_site_label_3
_geom_angle
C7 O1 C8 112.75(16)
C16 O3 C20 117.13(18)
C17 O4 C21 117.70(17)
C11 N1 C12 122.83(17)
C11 N1 H1N 118.6
C12 N1 H1N 118.6
C2 C1 C6 121.4(2)
C2 C1 Cl1 119.05(17)
C6 C1 Cl1 119.50(18)
C1 C2 C3 119.3(2)
C1 C2 H2 120.3
C3 C2 H2 120.3
C4 C3 C2 120.5(2)
C4 C3 H3 119.7
C2 C3 H3 119.7
C3 C4 C5 119.24(19)
C3 C4 C7 119.81(19)
C5 C4 C7 120.94(19)
C4 C5 C6 120.7(2)
C4 C5 H5 119.7
C6 C5 H5 119.7
C1 C6 C5 118.8(2)
C1 C6 H6 120.6
C5 C6 H6 120.6
O1 C7 C4 111.42(16)
O1 C7 C11 109.91(16)
C4 C7 C11 108.39(16)
O1 C7 H7 109.0
C4 C7 H7 109.0
C11 C7 H7 109.0
O1 C8 C9 112.75(19)
O1 C8 H8A 109.0
C9 C8 H8A 109.0
O1 C8 H8B 109.0
C9 C8 H8B 109.0
H8A C8 H8B 107.8
C10 C9 C8 179.0(3)
C9 C10 H10 180.0
O2 C11 N1 124.40(18)
O2 C11 C7 118.06(18)
N1 C11 C7 117.53(17)
N1 C12 C13 112.59(17)
N1 C12 H12A 109.1
C13 C12 H12A 109.1
N1 C12 H12B 109.1
C13 C12 H12B 109.1
H12A C12 H12B 107.8
C14 C13 C12 110.27(18)
C14 C13 H13A 109.6
C12 C13 H13A 109.6
C14 C13 H13B 109.6
C12 C13 H13B 109.6
H13A C13 H13B 108.1
C19 C14 C15 118.4(2)
C19 C14 C13 121.1(2)
C15 C14 C13 120.4(2)
C16 C15 C14 121.3(2)
C16 C15 H15 119.4
C14 C15 H15 119.4
O3 C16 C15 125.2(2)
O3 C16 C17 115.09(19)
C15 C16 C17 119.7(2)
O4 C17 C18 125.51(19)
O4 C17 C16 115.16(18)
C18 C17 C16 119.3(2)
C17 C18 C19 120.1(2)
C17 C18 H18 119.9
C19 C18 H18 119.9
C14 C19 C18 121.2(2)
C14 C19 H19 119.4
C18 C19 H19 119.4
O3 C20 H20A 109.5
O3 C20 H20B 109.5
H20A C20 H20B 109.5
O3 C20 H20C 109.5
H20A C20 H20C 109.5
H20B C20 H20C 109.5
O4 C21 C22 112.97(19)
O4 C21 H21A 109.0
C22 C21 H21A 109.0
O4 C21 H21B 109.0
C22 C21 H21B 109.0
H21A C21 H21B 107.8
C23 C22 C21 177.8(3)
C22 C23 H23 180.0

loop_
_geom_bond_atom_site_label_1
_geom_bond_atom_site_label_2
_geom_bond_distance
Cl1 C1 1.742(2)
O1 C7 1.405(2)
O1 C8 1.432(2)
O2 C11 1.232(2)
O3 C16 1.371(3)
O3 C20 1.423(3)
O4 C17 1.371(2)
O4 C21 1.432(3)
N1 C11 1.323(3)
N1 C12 1.464(3)
N1 H1N 0.8800
C1 C2 1.369(3)
C1 C6 1.378(3)
C2 C3 1.389(3)
C2 H2 0.9500
C3 C4 1.379(3)
C3 H3 0.9500
C4 C5 1.386(3)
C4 C7 1.528(3)
C5 C6 1.388(3)
C5 H5 0.9500
C6 H6 0.9500
C7 C11 1.529(3)
C7 H7 1.0000
C8 C9 1.460(4)
C8 H8A 0.9900
C8 H8B 0.9900
C9 C10 1.181(4)
C10 H10 0.9500
C12 C13 1.506(3)
C12 H12A 0.9900
C12 H12B 0.9900
C13 C14 1.505(3)
C13 H13A 0.9900
C13 H13B 0.9900
C14 C19 1.380(3)
C14 C15 1.394(3)
C15 C16 1.379(3)
C15 H15 0.9500
C16 C17 1.409(3)
C17 C18 1.376(3)
C18 C19 1.396(3)
C18 H18 0.9500
C19 H19 0.9500
C20 H20A 0.9800
C20 H20B 0.9800
C20 H20C 0.9800
C21 C22 1.469(3)
C21 H21A 0.9900
C21 H21B 0.9900
C22 C23 1.179(3)
C23 H23 0.9500

loop_
_geom_hbond_atom_site_label_D
_geom_hbond_atom_site_label_H
_geom_hbond_atom_site_label_A
_geom_hbond_site_symmetry_A
_geom_hbond_distance_DH
_geom_hbond_distance_HA
_geom_hbond_distance_DA
_geom_hbond_angle_DHA
N1 H1N O2 4_565 0.88 2.04 2.850(2) 152
C10 H10 O2 4_575 0.95 2.35 3.218(3) 152
C12 H12A O1 4_566 0.99 2.53 3.232(3) 128
C20 H20C Cg2 4_555 0.98 2.84 3.709(3) 148

loop_
_geom_torsion_atom_site_label_1
_geom_torsion_atom_site_label_2
_geom_torsion_atom_site_label_3
_geom_torsion_atom_site_label_4
_geom_torsion
C6 C1 C2 C3 -0.3(3)
Cl1 C1 C2 C3 -179.05(17)
C1 C2 C3 C4 1.2(3)
C2 C3 C4 C5 -0.7(3)
C2 C3 C4 C7 179.77(19)
C3 C4 C5 C6 -0.5(3)
C7 C4 C5 C6 178.97(19)
C2 C1 C6 C5 -0.9(3)
Cl1 C1 C6 C5 177.82(17)
C4 C5 C6 C1 1.3(3)
C8 O1 C7 C4 76.5(2)
C8 O1 C7 C11 -163.30(17)
C3 C4 C7 O1 -130.98(19)
C5 C4 C7 O1 49.5(2)
C3 C4 C7 C11 108.0(2)
C5 C4 C7 C11 -71.5(2)
C7 O1 C8 C9 65.9(2)
C12 N1 C11 O2 1.5(3)
C12 N1 C11 C7 -177.93(19)
O1 C7 C11 O2 161.04(17)
C4 C7 C11 O2 -77.0(2)
O1 C7 C11 N1 -19.5(3)
C4 C7 C11 N1 102.5(2)
C11 N1 C12 C13 -149.7(2)
N1 C12 C13 C14 -175.73(19)
C12 C13 C14 C19 -84.1(3)
C12 C13 C14 C15 93.3(3)
C19 C14 C15 C16 -1.2(3)
C13 C14 C15 C16 -178.71(19)
C20 O3 C16 C15 -3.9(3)
C20 O3 C16 C17 176.77(19)
C14 C15 C16 O3 -178.8(2)
C14 C15 C16 C17 0.5(3)
C21 O4 C17 C18 5.6(3)
C21 O4 C17 C16 -175.78(18)
O3 C16 C17 O4 1.2(3)
C15 C16 C17 O4 -178.20(18)
O3 C16 C17 C18 179.9(2)
C15 C16 C17 C18 0.5(3)
O4 C17 C18 C19 177.8(2)
C16 C17 C18 C19 -0.8(3)
C15 C14 C19 C18 1.0(3)
C13 C14 C19 C18 178.4(2)
C17 C18 C19 C14 0.0(3)
C17 O4 C21 C22 -69.6(3)

_cod_database_fobs_code 2241144
